data_2227681
loop_
_publ_author_name
'Nagasawa, Atsushi'
'Mitsui, Ryosuke'
'Kato, Yuichi'
'Okamoto, Akiko'
'Yonezawa, Noriyuki'

_publ_section_title
;
 (2-Hydroxy-7-methoxynaphthalen-1-yl)(phenyl)methanone
;
_journal_coeditor_code IS2606
_journal_issue 10
_journal_name_full 'Acta Crystallographica Section E'
_journal_page_first o2677
_journal_paper_doi 10.1107/S1600536810038547
_journal_volume 66
_journal_year 2010
_chemical_formula_iupac 'C18 H14 O3'
_chemical_formula_moiety 'C18 H14 O3'
_chemical_formula_sum 'C18 H14 O3'
_chemical_formula_weight 278.29
_chemical_melting_point_gt 371.8
_chemical_melting_point_lt 372.3
_chemical_name_systematic
;
(2-Hydroxy-7-methoxynaphthalen-1-yl)(phenyl)methanone
;
_space_group_IT_number 14
_symmetry_cell_setting monoclinic
_symmetry_space_group_name_Hall '-P 2ybc'
_symmetry_space_group_name_H-M 'P 1 21/c 1'
_atom_sites_solution_hydrogens geom
_atom_sites_solution_primary direct
_atom_sites_solution_secondary difmap
_cell_angle_alpha 90.00
_cell_angle_beta 93.1670(10)
_cell_angle_gamma 90.00
_cell_formula_units_Z 4
_cell_length_a 9.81012(18)
_cell_length_b 6.27891(11)
_cell_length_c 22.0737(4)
_cell_measurement_reflns_used 19252
_cell_measurement_temperature 193(2)
_cell_measurement_theta_max 68.2
_cell_measurement_theta_min 4.0
_cell_volume 1357.59(4)
_computing_cell_refinement 'PROCESS-AUTO (Rigaku, 1998)'
_computing_data_collection 'PROCESS-AUTO (Rigaku, 1998)'
_computing_data_reduction 'CrystalStructure (Rigaku/MSC, 2004)'
_computing_molecular_graphics 'ORTEPIII (Burnett & Johnson, 1996)'
_computing_publication_material 'SHELXL97 (Sheldrick, 2008)'
_computing_structure_refinement 'SHELXL97 (Sheldrick, 2008)'
_computing_structure_solution 'SIR2004 (Burla <i>et al.</i>, 2005)'
_diffrn_ambient_temperature 193(2)
_diffrn_detector_area_resol_mean 10.00
_diffrn_measured_fraction_theta_full 1.000
_diffrn_measured_fraction_theta_max 1.000
_diffrn_measurement_device_type 'Rigaku R-AXIS RAPID'
_diffrn_measurement_method \w
_diffrn_radiation_monochromator graphite
_diffrn_radiation_source 'rotating anode'
_diffrn_radiation_type CuK\a
_diffrn_radiation_wavelength 1.54187
_diffrn_reflns_av_R_equivalents 0.0379
_diffrn_reflns_av_sigmaI/netI 0.0166
_diffrn_reflns_limit_h_max 11
_diffrn_reflns_limit_h_min -11
_diffrn_reflns_limit_k_max 7
_diffrn_reflns_limit_k_min -7
_diffrn_reflns_limit_l_max 26
_diffrn_reflns_limit_l_min -26
_diffrn_reflns_number 20565
_diffrn_reflns_theta_full 68.22
_diffrn_reflns_theta_max 68.22
_diffrn_reflns_theta_min 4.01
_exptl_absorpt_coefficient_mu 0.748
_exptl_absorpt_correction_T_max 0.7540
_exptl_absorpt_correction_T_min 0.5859
_exptl_absorpt_correction_type numerical
_exptl_absorpt_process_details
;
(<i>NUMABS</i>; Higashi, 1999)
;
_exptl_crystal_colour yellow
_exptl_crystal_density_diffrn 1.362
_exptl_crystal_density_method 'not measured'
_exptl_crystal_description block
_exptl_crystal_F_000 584
_exptl_crystal_size_max 0.60
_exptl_crystal_size_mid 0.40
_exptl_crystal_size_min 0.40
_refine_diff_density_max 0.232
_refine_diff_density_min -0.159
_refine_ls_extinction_coef 0.0146(8)
_refine_ls_extinction_expression Fc^*^=kFc[1+0.001xFc^2^\l^3^/sin(2\q)]^-1/4^
_refine_ls_extinction_method 'SHELXL97 (Sheldrick, 2008)'
_refine_ls_goodness_of_fit_ref 1.075
_refine_ls_hydrogen_treatment mixed
_refine_ls_matrix_type full
_refine_ls_number_parameters 196
_refine_ls_number_reflns 2496
_refine_ls_number_restraints 0
_refine_ls_restrained_S_all 1.075
_refine_ls_R_factor_all 0.0399
_refine_ls_R_factor_gt 0.0363
_refine_ls_shift/su_max 0.000
_refine_ls_shift/su_mean 0.000
_refine_ls_structure_factor_coef Fsqd
_refine_ls_weighting_details 'calc w=1/[\s^2^(Fo^2^)+(0.0535P)^2^+0.3346P] where P=(Fo^2^+2Fc^2^)/3'
_refine_ls_weighting_scheme calc
_refine_ls_wR_factor_gt 0.0958
_refine_ls_wR_factor_ref 0.1034
_reflns_number_gt 2244
_reflns_number_total 2496
_reflns_threshold_expression I>2sigma(I)
_cod_data_source_file is2606.cif
_cod_data_source_block I
_cod_original_sg_symbol_H-M 'P 21/c'
_cod_database_code 2227681
_cod_database_fobs_code 2227681

loop_
_symmetry_equiv_pos_as_xyz
'x, y, z'
'-x, y+1/2, -z+1/2'
'-x, -y, -z'
'x, -y-1/2, z-1/2'

loop_
_atom_site_type_symbol
_atom_site_label
_atom_site_fract_x
_atom_site_fract_y
_atom_site_fract_z
_atom_site_U_iso_or_equiv
_atom_site_adp_type
_atom_site_calc_flag
_atom_site_refinement_flags
_atom_site_occupancy
_atom_site_disorder_assembly
_atom_site_disorder_group
O O1 0.37752(10) 0.17334(19) 0.46905(5) 0.0478(3) Uani d . 1 . .
O O2 0.84529(10) -0.02213(17) 0.22739(4) 0.0442(3) Uani d . 1 . .
O O3 0.57091(10) 0.44133(17) 0.45195(5) 0.0482(3) Uani d . 1 . .
C C1 0.55482(12) 0.1185(2) 0.39823(5) 0.0336(3) Uani d . 1 . .
C C2 0.43388(13) 0.0609(2) 0.42511(6) 0.0387(3) Uani d . 1 . .
C C3 0.36518(14) -0.1302(3) 0.40877(7) 0.0451(4) Uani d . 1 . .
H H3 0.2846 -0.1684 0.4281 0.054 Uiso calc R 1 . .
C C4 0.41359(14) -0.2593(2) 0.36562(7) 0.0431(3) Uani d . 1 . .
H H4 0.3685 -0.3902 0.3564 0.052 Uiso calc R 1 . .
C C5 0.53019(13) -0.2030(2) 0.33398(6) 0.0363(3) Uani d . 1 . .
C C6 0.57599(14) -0.3323(2) 0.28681(6) 0.0407(3) Uani d . 1 . .
H H6 0.5321 -0.4647 0.2784 0.049 Uiso calc R 1 . .
C C7 0.68125(14) -0.2718(2) 0.25323(6) 0.0401(3) Uani d . 1 . .
H H7 0.7113 -0.3612 0.2219 0.048 Uiso calc R 1 . .
C C8 0.74557(13) -0.0737(2) 0.26554(6) 0.0356(3) Uani d . 1 . .
C C9 0.70639(13) 0.0537(2) 0.31195(6) 0.0335(3) Uani d . 1 . .
H H9 0.7512 0.1860 0.3194 0.040 Uiso calc R 1 . .
C C10 0.59982(12) -0.0095(2) 0.34895(5) 0.0322(3) Uani d . 1 . .
C C11 0.63086(13) 0.3022(2) 0.42425(5) 0.0341(3) Uani d . 1 . .
C C12 0.78243(13) 0.3247(2) 0.42242(5) 0.0327(3) Uani d . 1 . .
C C13 0.87010(14) 0.1539(2) 0.43450(6) 0.0383(3) Uani d . 1 . .
H H13 0.8342 0.0163 0.4417 0.046 Uiso calc R 1 . .
C C14 1.01009(14) 0.1857(2) 0.43590(7) 0.0443(4) Uani d . 1 . .
H H14 1.0701 0.0698 0.4448 0.053 Uiso calc R 1 . .
C C15 1.06297(14) 0.3852(3) 0.42446(7) 0.0469(4) Uani d . 1 . .
H H15 1.1590 0.4054 0.4246 0.056 Uiso calc R 1 . .
C C16 0.97576(15) 0.5548(2) 0.41281(7) 0.0456(4) Uani d . 1 . .
H H16 1.0119 0.6917 0.4049 0.055 Uiso calc R 1 . .
C C17 0.83608(14) 0.5257(2) 0.41259(6) 0.0392(3) Uani d . 1 . .
H H17 0.7766 0.6437 0.4057 0.047 Uiso calc R 1 . .
C C18 0.92146(16) 0.1669(3) 0.24071(8) 0.0527(4) Uani d . 1 . .
H H18A 0.9894 0.1867 0.2103 0.063 Uiso calc R 1 . .
H H18B 0.9679 0.1545 0.2810 0.063 Uiso calc R 1 . .
H H18C 0.8595 0.2894 0.2400 0.063 Uiso calc R 1 . .
H H1 0.428(2) 0.296(4) 0.4744(11) 0.092(8) Uiso d . 1 . .

loop_
_atom_site_aniso_label
_atom_site_aniso_U_11
_atom_site_aniso_U_22
_atom_site_aniso_U_33
_atom_site_aniso_U_12
_atom_site_aniso_U_13
_atom_site_aniso_U_23
O1 0.0369(5) 0.0601(7) 0.0471(6) 0.0032(5) 0.0080(4) -0.0043(5)
O2 0.0435(5) 0.0478(6) 0.0420(5) 0.0003(4) 0.0081(4) -0.0093(4)
O3 0.0490(6) 0.0453(6) 0.0514(6) 0.0042(5) 0.0132(5) -0.0117(5)
C1 0.0324(6) 0.0356(7) 0.0322(6) 0.0041(5) -0.0032(5) 0.0025(5)
C2 0.0322(6) 0.0468(8) 0.0367(7) 0.0046(6) -0.0011(5) 0.0032(6)
C3 0.0328(7) 0.0543(9) 0.0480(8) -0.0039(6) 0.0004(6) 0.0071(7)
C4 0.0377(7) 0.0415(8) 0.0489(8) -0.0063(6) -0.0083(6) 0.0064(6)
C5 0.0349(6) 0.0344(7) 0.0384(7) 0.0014(5) -0.0089(5) 0.0028(5)
C6 0.0409(7) 0.0329(7) 0.0466(8) -0.0003(6) -0.0116(6) -0.0035(6)
C7 0.0422(7) 0.0368(7) 0.0402(7) 0.0069(6) -0.0075(6) -0.0092(6)
C8 0.0334(6) 0.0389(7) 0.0340(6) 0.0055(5) -0.0030(5) -0.0017(5)
C9 0.0340(6) 0.0319(7) 0.0340(6) 0.0009(5) -0.0038(5) -0.0022(5)
C10 0.0309(6) 0.0327(7) 0.0322(6) 0.0041(5) -0.0061(5) 0.0021(5)
C11 0.0396(7) 0.0343(7) 0.0286(6) 0.0055(5) 0.0023(5) 0.0011(5)
C12 0.0376(7) 0.0337(7) 0.0265(6) 0.0011(5) -0.0024(5) -0.0046(5)
C13 0.0421(7) 0.0337(7) 0.0385(7) 0.0010(6) -0.0040(5) -0.0017(6)
C14 0.0406(7) 0.0465(8) 0.0449(8) 0.0083(6) -0.0063(6) -0.0019(6)
C15 0.0367(7) 0.0582(9) 0.0454(8) -0.0040(7) -0.0014(6) -0.0033(7)
C16 0.0480(8) 0.0428(8) 0.0457(8) -0.0097(6) 0.0001(6) 0.0011(6)
C17 0.0458(8) 0.0333(7) 0.0381(7) 0.0025(6) -0.0031(6) -0.0023(6)
C18 0.0512(9) 0.0552(10) 0.0531(9) -0.0099(7) 0.0163(7) -0.0085(7)

loop_
_atom_type_symbol
_atom_type_description
_atom_type_scat_dispersion_real
_atom_type_scat_dispersion_imag
_atom_type_scat_source
C C 0.0181 0.0091 'International Tables Vol C Tables 4.2.6.8 and 6.1.1.4'
H H 0.0000 0.0000 'International Tables Vol C Tables 4.2.6.8 and 6.1.1.4'
O O 0.0492 0.0322 'International Tables Vol C Tables 4.2.6.8 and 6.1.1.4'

loop_
_geom_angle_atom_site_label_1
_geom_angle_atom_site_label_2
_geom_angle_atom_site_label_3
_geom_angle_site_symmetry_1
_geom_angle_site_symmetry_3
_geom_angle
_geom_angle_publ_flag
C2 O1 H1 . . 107.2(15) ?
C8 O2 C18 . . 117.15(11) ?
C2 C1 C10 . . 118.47(12) ?
C2 C1 C11 . . 117.33(12) ?
C10 C1 C11 . . 124.15(11) ?
O1 C2 C1 . . 124.13(13) ?
O1 C2 C3 . . 114.90(12) ?
C1 C2 C3 . . 120.91(13) ?
C4 C3 C2 . . 120.41(13) ?
C4 C3 H3 . . 119.8 ?
C2 C3 H3 . . 119.8 ?
C3 C4 C5 . . 121.32(13) ?
C3 C4 H4 . . 119.3 ?
C5 C4 H4 . . 119.3 ?
C6 C5 C4 . . 121.16(13) ?
C6 C5 C10 . . 119.56(12) ?
C4 C5 C10 . . 119.26(13) ?
C7 C6 C5 . . 121.57(13) ?
C7 C6 H6 . . 119.2 ?
C5 C6 H6 . . 119.2 ?
C6 C7 C8 . . 119.07(13) ?
C6 C7 H7 . . 120.5 ?
C8 C7 H7 . . 120.5 ?
O2 C8 C9 . . 124.22(12) ?
O2 C8 C7 . . 114.70(12) ?
C9 C8 C7 . . 121.07(12) ?
C8 C9 C10 . . 120.84(12) ?
C8 C9 H9 . . 119.6 ?
C10 C9 H9 . . 119.6 ?
C9 C10 C5 . . 117.70(12) ?
C9 C10 C1 . . 123.00(12) ?
C5 C10 C1 . . 119.21(11) ?
O3 C11 C1 . . 120.18(12) ?
O3 C11 C12 . . 116.62(12) ?
C1 C11 C12 . . 123.10(11) ?
C17 C12 C13 . . 119.65(12) ?
C17 C12 C11 . . 118.39(11) ?
C13 C12 C11 . . 121.80(12) ?
C14 C13 C12 . . 119.65(13) ?
C14 C13 H13 . . 120.2 ?
C12 C13 H13 . . 120.2 ?
C15 C14 C13 . . 120.45(13) ?
C15 C14 H14 . . 119.8 ?
C13 C14 H14 . . 119.8 ?
C16 C15 C14 . . 119.80(13) ?
C16 C15 H15 . . 120.1 ?
C14 C15 H15 . . 120.1 ?
C15 C16 C17 . . 120.20(14) ?
C15 C16 H16 . . 119.9 ?
C17 C16 H16 . . 119.9 ?
C16 C17 C12 . . 120.21(13) ?
C16 C17 H17 . . 119.9 ?
C12 C17 H17 . . 119.9 ?
O2 C18 H18A . . 109.5 ?
O2 C18 H18B . . 109.5 ?
H18A C18 H18B . . 109.5 ?
O2 C18 H18C . . 109.5 ?
H18A C18 H18C . . 109.5 ?
H18B C18 H18C . . 109.5 ?

loop_
_geom_bond_atom_site_label_1
_geom_bond_atom_site_label_2
_geom_bond_site_symmetry_2
_geom_bond_distance
_geom_bond_publ_flag
O1 C2 . 1.3434(17) ?
O1 H1 . 0.92(2) ?
O2 C8 . 1.3646(16) ?
O2 C18 . 1.4244(18) ?
O3 C11 . 1.2340(16) ?
C1 C2 . 1.4029(18) ?
C1 C10 . 1.4414(18) ?
C1 C11 . 1.4728(18) ?
C2 C3 . 1.413(2) ?
C3 C4 . 1.357(2) ?
C3 H3 . 0.9500 ?
C4 C5 . 1.418(2) ?
C4 H4 . 0.9500 ?
C5 C6 . 1.413(2) ?
C5 C10 . 1.4233(18) ?
C6 C7 . 1.358(2) ?
C6 H6 . 0.9500 ?
C7 C8 . 1.4138(19) ?
C7 H7 . 0.9500 ?
C8 C9 . 1.3716(18) ?
C9 C10 . 1.4184(18) ?
C9 H9 . 0.9500 ?
C11 C12 . 1.4964(18) ?
C12 C17 . 1.3895(19) ?
C12 C13 . 1.3908(18) ?
C13 C14 . 1.386(2) ?
C13 H13 . 0.9500 ?
C14 C15 . 1.384(2) ?
C14 H14 . 0.9500 ?
C15 C16 . 1.381(2) ?
C15 H15 . 0.9500 ?
C16 C17 . 1.382(2) ?
C16 H16 . 0.9500 ?
C17 H17 . 0.9500 ?
C18 H18A . 0.9800 ?
C18 H18B . 0.9800 ?
C18 H18C . 0.9800 ?

loop_
_geom_hbond_atom_site_label_D
_geom_hbond_atom_site_label_H
_geom_hbond_atom_site_label_A
_geom_hbond_site_symmetry_A
_geom_hbond_distance_DH
_geom_hbond_distance_HA
_geom_hbond_distance_DA
_geom_hbond_angle_DHA
O1 H1 O3 . 0.92(2) 1.77(2) 2.5792(14) 145(2)
O1 H1 O3 3_666 0.92(2) 2.32(2) 3.0088(16) 132.4(18)

loop_
_geom_torsion_atom_site_label_1
_geom_torsion_atom_site_label_2
_geom_torsion_atom_site_label_3
_geom_torsion_atom_site_label_4
_geom_torsion_site_symmetry_1
_geom_torsion_site_symmetry_2
_geom_torsion_site_symmetry_3
_geom_torsion_site_symmetry_4
_geom_torsion
_geom_torsion_publ_flag
C10 C1 C2 O1 . . . . -176.30(12) ?
C11 C1 C2 O1 . . . . 6.22(19) ?
C10 C1 C2 C3 . . . . 6.53(19) ?
C11 C1 C2 C3 . . . . -170.95(12) ?
O1 C2 C3 C4 . . . . -178.91(13) ?
C1 C2 C3 C4 . . . . -1.5(2) ?
C2 C3 C4 C5 . . . . -2.7(2) ?
C3 C4 C5 C6 . . . . -176.55(13) ?
C3 C4 C5 C10 . . . . 1.7(2) ?
C4 C5 C6 C7 . . . . 175.00(13) ?
C10 C5 C6 C7 . . . . -3.20(19) ?
C5 C6 C7 C8 . . . . -0.6(2) ?
C18 O2 C8 C9 . . . . 6.22(19) ?
C18 O2 C8 C7 . . . . -174.85(12) ?
C6 C7 C8 O2 . . . . -176.72(12) ?
C6 C7 C8 C9 . . . . 2.25(19) ?
O2 C8 C9 C10 . . . . 178.76(11) ?
C7 C8 C9 C10 . . . . -0.11(19) ?
C8 C9 C10 C5 . . . . -3.58(18) ?
C8 C9 C10 C1 . . . . -179.98(11) ?
C6 C5 C10 C9 . . . . 5.17(17) ?
C4 C5 C10 C9 . . . . -173.06(12) ?
C6 C5 C10 C1 . . . . -178.29(11) ?
C4 C5 C10 C1 . . . . 3.48(18) ?
C2 C1 C10 C9 . . . . 168.90(12) ?
C11 C1 C10 C9 . . . . -13.80(19) ?
C2 C1 C10 C5 . . . . -7.45(17) ?
C11 C1 C10 C5 . . . . 169.85(11) ?
C2 C1 C11 O3 . . . . -25.19(18) ?
C10 C1 C11 O3 . . . . 157.48(12) ?
C2 C1 C11 C12 . . . . 150.82(12) ?
C10 C1 C11 C12 . . . . -26.50(18) ?
O3 C11 C12 C17 . . . . -42.07(17) ?
C1 C11 C12 C17 . . . . 141.79(12) ?
O3 C11 C12 C13 . . . . 133.31(13) ?
C1 C11 C12 C13 . . . . -42.84(18) ?
C17 C12 C13 C14 . . . . -0.74(19) ?
C11 C12 C13 C14 . . . . -176.06(12) ?
C12 C13 C14 C15 . . . . -1.0(2) ?
C13 C14 C15 C16 . . . . 1.4(2) ?
C14 C15 C16 C17 . . . . 0.0(2) ?
C15 C16 C17 C12 . . . . -1.8(2) ?
C13 C12 C17 C16 . . . . 2.1(2) ?
C11 C12 C17 C16 . . . . 177.61(11) ?

loop_
_cod_related_entry_id
_cod_related_entry_database
_cod_related_entry_code
1 ChemSpider 26231216
